data_8102698
loop_
_publ_author_name
'Zhi-Gang Yin'
'Zong-Lei Fei'
'Heng-Yu Qian'
'Chun-Xia Zhang'

_publ_section_title
;
 Crystal structure of
 1-(1,3-diphenylallylidene)-2-(2-nitrophenyl)hydrazine, C21H17N3O2
;
_journal_issue 2
_journal_name_full 'Zeitschrift f\"ur Kristallographie - New Crystal Structures'
_journal_page_first 343
_journal_volume 225
_journal_year 2010
_chemical_formula_structural 'C21 H17 N3 O2'
_chemical_formula_sum 'C21 H17 N3 O2'
_chemical_formula_weight 343.38
_chemical_name_systematic
;
1-(1,3-diphenylallylidene)-2-(2-nitrophenyl)hydrazine
;
_space_group_IT_number 2
_symmetry_cell_setting triclinic
_symmetry_space_group_name_Hall '-P 1'
_symmetry_space_group_name_H-M 'P -1'
_atom_sites_solution_hydrogens geom
_atom_sites_solution_primary direct
_atom_sites_solution_secondary difmap
_audit_creation_method SHELXL-97
_cell_angle_alpha 93.016(11)
_cell_angle_beta 93.753(12)
_cell_angle_gamma 110.370(14)
_cell_formula_units_Z 2
_cell_length_a 8.1686(13)
_cell_length_b 9.8684(14)
_cell_length_c 11.7741(15)
_cell_measurement_reflns_used 1976
_cell_measurement_temperature 293(2)
_cell_measurement_theta_max 29.3484
_cell_measurement_theta_min 3.0480
_cell_volume 885.0(2)
_computing_cell_refinement 'SAINT (Bruker, 1998)'
_computing_data_collection 'SMART (Bruker, 1998)'
_computing_data_reduction SAINT
_computing_molecular_graphics SHELXTL
_computing_publication_material SHELXTL
_computing_structure_refinement SHELXTL
_computing_structure_solution 'SHELXTL (Sheldrick, 1997)'
_diffrn_ambient_temperature 293(2)
_diffrn_measured_fraction_theta_full 0.996
_diffrn_measured_fraction_theta_max 0.996
_diffrn_measurement_device_type 'Bruker SMART CCD area detector'
_diffrn_measurement_method '\w scans'
_diffrn_radiation_monochromator graphite
_diffrn_radiation_source 'fine-focus sealed tube'
_diffrn_radiation_type MoK\a
_diffrn_radiation_wavelength 0.71073
_diffrn_reflns_av_R_equivalents 0.0219
_diffrn_reflns_av_sigmaI/netI 0.0709
_diffrn_reflns_limit_h_max 8
_diffrn_reflns_limit_h_min -10
_diffrn_reflns_limit_k_max 12
_diffrn_reflns_limit_k_min -10
_diffrn_reflns_limit_l_max 13
_diffrn_reflns_limit_l_min -14
_diffrn_reflns_number 7008
_diffrn_reflns_theta_full 26.50
_diffrn_reflns_theta_max 26.50
_diffrn_reflns_theta_min 3.05
_exptl_absorpt_coefficient_mu 0.085
_exptl_absorpt_correction_T_max 0.976
_exptl_absorpt_correction_T_min 0.971
_exptl_absorpt_correction_type multi-scan
_exptl_absorpt_process_details 'SADABS(Bruker, 1998)'
_exptl_crystal_colour red
_exptl_crystal_density_diffrn 1.289
_exptl_crystal_density_method 'not measured'
_exptl_crystal_description block
_exptl_crystal_F_000 336
_exptl_crystal_size_max 0.23
_exptl_crystal_size_mid 0.20
_exptl_crystal_size_min 0.18
_refine_diff_density_max 0.089
_refine_diff_density_min -0.168
_refine_diff_density_rms 0.027
_refine_ls_extinction_method none
_refine_ls_goodness_of_fit_ref 0.732
_refine_ls_hydrogen_treatment constr
_refine_ls_matrix_type full
_refine_ls_number_parameters 235
_refine_ls_number_reflns 3654
_refine_ls_number_restraints 0
_refine_ls_restrained_S_all 0.732
_refine_ls_R_factor_all 0.1009
_refine_ls_R_factor_gt 0.0353
_refine_ls_shift/su_max 0.001
_refine_ls_shift/su_mean 0.000
_refine_ls_structure_factor_coef Fsqd
_refine_ls_weighting_details 'calc w=1/[\s^2^(Fo^2^)+(0.0376P)^2^+0.0000P] where P=(Fo^2^+2Fc^2^)/3'
_refine_ls_weighting_scheme calc
_refine_ls_wR_factor_gt 0.0692
_refine_ls_wR_factor_ref 0.0758
_reflns_number_gt 1603
_reflns_number_total 3654
_reflns_threshold_expression >2sigma(I)
_cod_data_source_file 1267-2967.cff
_cod_data_source_block m
_cod_depositor_comments
;
The following automatic conversions were performed:
'_symmetry_cell_setting' value 'Triclinic' changed to 'triclinic'
according to '/home/saulius/struct/CIF-dictionaries/cif_core.dic'
dictionary named 'cif_core.dic' version 2.4.1 from 2010-06-29.

Automatic conversion script
Id: cif_fix_enum 1555 2011-01-17 13:19:09Z saulius 
;
_cod_original_sg_symbol_H-M P-1
_cod_database_code 8102698

loop_
_symmetry_equiv_pos_as_xyz
'x, y, z'
'-x, -y, -z'

loop_
_atom_site_label
_atom_site_type_symbol
_atom_site_fract_x
_atom_site_fract_y
_atom_site_fract_z
_atom_site_U_iso_or_equiv
_atom_site_adp_type
_atom_site_occupancy
_atom_site_symmetry_multiplicity
_atom_site_calc_flag
_atom_site_refinement_flags
_atom_site_disorder_assembly
_atom_site_disorder_group
N2 N -0.00523(15) 0.28701(12) 0.85703(10) 0.0516(3) Uani 1 1 d . . .
H2A H -0.0239 0.3191 0.7928 0.062 Uiso 1 1 calc R . .
N1 N 0.11366(15) 0.21849(12) 0.86928(10) 0.0527(3) Uani 1 1 d . . .
C16 C -0.09403(18) 0.30406(14) 0.94769(12) 0.0449(4) Uani 1 1 d . . .
C9 C 0.19166(18) 0.20294(15) 0.77952(13) 0.0487(4) Uani 1 1 d . . .
N3 N -0.26771(19) 0.42515(14) 0.83878(14) 0.0668(4) Uani 1 1 d . . .
C21 C -0.22135(18) 0.37024(14) 0.94244(13) 0.0504(4) Uani 1 1 d . . .
C7 C 0.38746(18) 0.07978(15) 0.71224(13) 0.0530(4) Uani 1 1 d . . .
H7A H 0.3642 0.1028 0.6388 0.064 Uiso 1 1 calc R . .
C6 C 0.50412(18) -0.00393(15) 0.72596(13) 0.0489(4) Uani 1 1 d . . .
C8 C 0.31251(19) 0.12543(15) 0.79494(13) 0.0544(4) Uani 1 1 d . . .
H8A H 0.3394 0.1063 0.8690 0.065 Uiso 1 1 calc R . .
O2 O -0.20491(17) 0.40508(14) 0.74974(11) 0.0845(4) Uani 1 1 d . . .
O1 O -0.37074(16) 0.49072(13) 0.84073(11) 0.0947(4) Uani 1 1 d . . .
C10 C 0.16005(19) 0.25656(16) 0.66735(12) 0.0470(4) Uani 1 1 d . . .
C18 C -0.1502(2) 0.26734(17) 1.14430(14) 0.0651(5) Uani 1 1 d . . .
H18A H -0.1255 0.2326 1.2128 0.078 Uiso 1 1 calc R . .
C5 C 0.59680(19) -0.00339(15) 0.82896(14) 0.0585(4) Uani 1 1 d . . .
H5A H 0.5872 0.0530 0.8922 0.070 Uiso 1 1 calc R . .
C20 C -0.3086(2) 0.38418(16) 1.03736(16) 0.0646(5) Uani 1 1 d . . .
H20A H -0.3914 0.4291 1.0322 0.077 Uiso 1 1 calc R . .
C17 C -0.06335(19) 0.25269(16) 1.05237(13) 0.0563(4) Uani 1 1 d . . .
H17A H 0.0188 0.2072 1.0594 0.068 Uiso 1 1 calc R . .
C1 C 0.52096(19) -0.09015(16) 0.63360(13) 0.0591(4) Uani 1 1 d . . .
H1B H 0.4603 -0.0924 0.5635 0.071 Uiso 1 1 calc R . .
C2 C 0.6270(2) -0.17302(17) 0.64449(14) 0.0658(5) Uani 1 1 d . . .
H2B H 0.6368 -0.2306 0.5820 0.079 Uiso 1 1 calc R . .
C15 C 0.2747(2) 0.38458(16) 0.63441(13) 0.0580(4) Uani 1 1 d . . .
H15A H 0.3766 0.4354 0.6809 0.070 Uiso 1 1 calc R . .
C19 C -0.2744(2) 0.33300(18) 1.13744(15) 0.0710(5) Uani 1 1 d . . .
H19A H -0.3337 0.3420 1.2005 0.085 Uiso 1 1 calc R . .
C4 C 0.7029(2) -0.08499(18) 0.83931(15) 0.0667(5) Uani 1 1 d . . .
H4A H 0.7651 -0.0825 0.9089 0.080 Uiso 1 1 calc R . .
C14 C 0.2404(2) 0.43835(17) 0.53331(14) 0.0677(5) Uani 1 1 d . . .
H14A H 0.3187 0.5252 0.5125 0.081 Uiso 1 1 calc R . .
C3 C 0.7171(2) -0.16982(18) 0.74719(15) 0.0681(5) Uani 1 1 d . . .
H3A H 0.7881 -0.2254 0.7546 0.082 Uiso 1 1 calc R . .
C13 C 0.0920(3) 0.3647(2) 0.46370(14) 0.0693(5) Uani 1 1 d . . .
H13A H 0.0679 0.4017 0.3961 0.083 Uiso 1 1 calc R . .
C11 C 0.0124(2) 0.18304(18) 0.59563(14) 0.0723(5) Uani 1 1 d . . .
H11A H -0.0665 0.0960 0.6157 0.087 Uiso 1 1 calc R . .
C12 C -0.0201(2) 0.2370(2) 0.49408(14) 0.0801(5) Uani 1 1 d . . .
H12A H -0.1198 0.1852 0.4460 0.096 Uiso 1 1 calc R . .

loop_
_atom_site_aniso_label
_atom_site_aniso_U_11
_atom_site_aniso_U_22
_atom_site_aniso_U_33
_atom_site_aniso_U_23
_atom_site_aniso_U_13
_atom_site_aniso_U_12
N2 0.0530(8) 0.0632(8) 0.0490(8) 0.0139(6) 0.0075(6) 0.0315(7)
N1 0.0497(8) 0.0600(8) 0.0585(8) 0.0089(6) 0.0054(7) 0.0311(7)
C16 0.0412(9) 0.0444(8) 0.0493(10) 0.0040(7) 0.0044(7) 0.0154(7)
C9 0.0469(9) 0.0522(9) 0.0517(10) 0.0071(8) 0.0069(8) 0.0225(8)
N3 0.0560(9) 0.0567(9) 0.0922(12) 0.0165(9) 0.0009(8) 0.0251(8)
C21 0.0437(9) 0.0451(9) 0.0652(11) 0.0084(8) 0.0023(8) 0.0189(8)
C7 0.0507(10) 0.0558(10) 0.0580(10) 0.0115(8) 0.0070(8) 0.0245(8)
C6 0.0456(9) 0.0471(9) 0.0583(10) 0.0093(8) 0.0097(8) 0.0202(8)
C8 0.0549(10) 0.0623(10) 0.0548(10) 0.0102(8) 0.0072(8) 0.0303(9)
O2 0.0890(10) 0.1085(10) 0.0770(9) 0.0365(8) 0.0131(7) 0.0562(8)
O1 0.0882(9) 0.0938(9) 0.1273(11) 0.0170(8) -0.0029(8) 0.0647(9)
C10 0.0459(10) 0.0521(10) 0.0490(9) 0.0035(8) 0.0069(8) 0.0245(8)
C18 0.0660(12) 0.0725(12) 0.0566(11) 0.0058(9) 0.0070(9) 0.0237(10)
C5 0.0540(10) 0.0566(10) 0.0680(11) -0.0024(8) -0.0007(9) 0.0254(9)
C20 0.0536(11) 0.0548(10) 0.0911(14) 0.0006(10) 0.0159(10) 0.0257(9)
C17 0.0548(10) 0.0669(11) 0.0540(10) 0.0069(8) 0.0056(8) 0.0294(9)
C1 0.0594(11) 0.0706(11) 0.0569(11) 0.0111(9) 0.0093(8) 0.0333(9)
C2 0.0697(12) 0.0696(11) 0.0708(12) 0.0028(9) 0.0134(9) 0.0396(10)
C15 0.0597(11) 0.0538(10) 0.0604(11) 0.0019(8) 0.0001(8) 0.0212(9)
C19 0.0717(13) 0.0687(11) 0.0737(13) 0.0005(10) 0.0250(10) 0.0237(10)
C4 0.0614(11) 0.0750(12) 0.0714(12) 0.0032(10) -0.0051(9) 0.0360(10)
C14 0.0850(14) 0.0558(11) 0.0671(12) 0.0132(9) 0.0109(11) 0.0289(10)
C3 0.0632(11) 0.0735(12) 0.0829(13) 0.0135(10) 0.0068(10) 0.0422(10)
C13 0.0839(14) 0.0845(14) 0.0559(11) 0.0124(10) 0.0064(11) 0.0494(12)
C11 0.0604(12) 0.0759(12) 0.0683(12) 0.0171(10) -0.0005(10) 0.0083(10)
C12 0.0637(13) 0.1014(16) 0.0657(13) 0.0064(11) -0.0097(10) 0.0200(12)

loop_
_atom_type_symbol
_atom_type_description
_atom_type_scat_dispersion_real
_atom_type_scat_dispersion_imag
_atom_type_scat_source
C C 0.0033 0.0016 'International Tables Vol C Tables 4.2.6.8 and 6.1.1.4'
H H 0.0000 0.0000 'International Tables Vol C Tables 4.2.6.8 and 6.1.1.4'
N N 0.0061 0.0033 'International Tables Vol C Tables 4.2.6.8 and 6.1.1.4'
O O 0.0106 0.0060 'International Tables Vol C Tables 4.2.6.8 and 6.1.1.4'

loop_
_geom_angle_atom_site_label_1
_geom_angle_atom_site_label_2
_geom_angle_atom_site_label_3
_geom_angle
_geom_angle_site_symmetry_1
_geom_angle_site_symmetry_3
_geom_angle_publ_flag
C16 N2 N1 119.40(11) . . ?
C16 N2 H2A 120.3 . . ?
N1 N2 H2A 120.3 . . ?
C9 N1 N2 116.66(11) . . ?
N2 C16 C17 120.39(13) . . ?
N2 C16 C21 123.42(13) . . ?
C17 C16 C21 116.17(14) . . ?
N1 C9 C8 114.99(13) . . ?
N1 C9 C10 123.80(12) . . ?
C8 C9 C10 121.20(14) . . ?
O1 N3 O2 121.01(15) . . ?
O1 N3 C21 119.05(16) . . ?
O2 N3 C21 119.94(13) . . ?
C20 C21 C16 121.05(14) . . ?
C20 C21 N3 117.31(14) . . ?
C16 C21 N3 121.64(14) . . ?
C8 C7 C6 125.90(14) . . ?
C8 C7 H7A 117.0 . . ?
C6 C7 H7A 117.0 . . ?
C5 C6 C1 117.80(13) . . ?
C5 C6 C7 122.63(14) . . ?
C1 C6 C7 119.55(14) . . ?
C7 C8 C9 125.32(14) . . ?
C7 C8 H8A 117.3 . . ?
C9 C8 H8A 117.3 . . ?
C11 C10 C15 118.02(14) . . ?
C11 C10 C9 121.04(14) . . ?
C15 C10 C9 120.88(14) . . ?
C17 C18 C19 121.02(15) . . ?
C17 C18 H18A 119.5 . . ?
C19 C18 H18A 119.5 . . ?
C4 C5 C6 121.13(15) . . ?
C4 C5 H5A 119.4 . . ?
C6 C5 H5A 119.4 . . ?
C19 C20 C21 120.81(15) . . ?
C19 C20 H20A 119.6 . . ?
C21 C20 H20A 119.6 . . ?
C18 C17 C16 121.89(14) . . ?
C18 C17 H17A 119.1 . . ?
C16 C17 H17A 119.1 . . ?
C2 C1 C6 120.94(14) . . ?
C2 C1 H1B 119.5 . . ?
C6 C1 H1B 119.5 . . ?
C3 C2 C1 119.83(15) . . ?
C3 C2 H2B 120.1 . . ?
C1 C2 H2B 120.1 . . ?
C10 C15 C14 120.86(15) . . ?
C10 C15 H15A 119.6 . . ?
C14 C15 H15A 119.6 . . ?
C20 C19 C18 119.05(16) . . ?
C20 C19 H19A 120.5 . . ?
C18 C19 H19A 120.5 . . ?
C3 C4 C5 120.11(15) . . ?
C3 C4 H4A 119.9 . . ?
C5 C4 H4A 119.9 . . ?
C13 C14 C15 120.33(16) . . ?
C13 C14 H14A 119.8 . . ?
C15 C14 H14A 119.8 . . ?
C2 C3 C4 120.18(15) . . ?
C2 C3 H3A 119.9 . . ?
C4 C3 H3A 119.9 . . ?
C12 C13 C14 119.33(15) . . ?
C12 C13 H13A 120.3 . . ?
C14 C13 H13A 120.3 . . ?
C10 C11 C12 120.72(15) . . ?
C10 C11 H11A 119.6 . . ?
C12 C11 H11A 119.6 . . ?
C13 C12 C11 120.71(17) . . ?
C13 C12 H12A 119.6 . . ?
C11 C12 H12A 119.6 . . ?

loop_
_geom_bond_atom_site_label_1
_geom_bond_atom_site_label_2
_geom_bond_distance
_geom_bond_site_symmetry_2
_geom_bond_publ_flag
N2 C16 1.3643(16) . ?
N2 N1 1.3676(14) . ?
N2 H2A 0.8600 . ?
N1 C9 1.2984(16) . ?
C16 C17 1.3973(18) . ?
C16 C21 1.4074(18) . ?
C9 C8 1.4523(19) . ?
C9 C10 1.4883(19) . ?
N3 O1 1.2279(15) . ?
N3 O2 1.2332(16) . ?
N3 C21 1.4417(18) . ?
C21 C20 1.3899(19) . ?
C7 C8 1.3227(18) . ?
C7 C6 1.4693(19) . ?
C7 H7A 0.9300 . ?
C6 C5 1.3857(19) . ?
C6 C1 1.3889(19) . ?
C8 H8A 0.9300 . ?
C10 C11 1.373(2) . ?
C10 C15 1.3781(19) . ?
C18 C17 1.3603(19) . ?
C18 C19 1.382(2) . ?
C18 H18A 0.9300 . ?
C5 C4 1.377(2) . ?
C5 H5A 0.9300 . ?
C20 C19 1.356(2) . ?
C20 H20A 0.9300 . ?
C17 H17A 0.9300 . ?
C1 C2 1.3875(19) . ?
C1 H1B 0.9300 . ?
C2 C3 1.367(2) . ?
C2 H2B 0.9300 . ?
C15 C14 1.3797(19) . ?
C15 H15A 0.9300 . ?
C19 H19A 0.9300 . ?
C4 C3 1.371(2) . ?
C4 H4A 0.9300 . ?
C14 C13 1.365(2) . ?
C14 H14A 0.9300 . ?
C3 H3A 0.9300 . ?
C13 C12 1.357(2) . ?
C13 H13A 0.9300 . ?
C11 C12 1.381(2) . ?
C11 H11A 0.9300 . ?
C12 H12A 0.9300 . ?

loop_
_geom_hbond_atom_site_label_D
_geom_hbond_atom_site_label_H
_geom_hbond_atom_site_label_A
_geom_hbond_distance_DH
_geom_hbond_distance_HA
_geom_hbond_distance_DA
_geom_hbond_angle_DHA
_geom_hbond_site_symmetry_A
N2 H2A O2 0.86 1.996 2.612 127.64 .
